data_7030401
loop_
_publ_author_name
'Xie, Qi-Wei'
'Wu, Shu-Qi'
'Shi, Wen-Bo'
'Liu, Cai-Ming'
'Cui, Ai-Li'
'Kou, Hui-Zhong'

_publ_section_title
;
 Heterodinuclear M(II)-Ln(III) single molecule magnets constructed from
 exchange-coupled single ion magnets.
;
_journal_issue 29
_journal_name_full 'Dalton transactions (Cambridge, England : 2003)'
_journal_page_first 11309
_journal_page_last 11316
_journal_paper_doi 10.1039/c4dt00740a
_journal_volume 43
_journal_year 2014
_chemical_formula_sum 'C67 H63 Dy N2 O10 Zn'
_chemical_formula_weight 1284.06
_chemical_name_systematic
; 
 ? 
;
_space_group_crystal_system triclinic
_space_group_IT_number 2
_space_group_name_Hall '-P 1'
_space_group_name_H-M_alt 'P -1'
_symmetry_space_group_name_Hall '-P 1'
_symmetry_space_group_name_H-M 'P -1'
_atom_sites_solution_hydrogens geom
_atom_sites_solution_primary direct
_atom_sites_solution_secondary difmap
_audit_creation_method SHELXL-97
_cell_angle_alpha 102.188(6)
_cell_angle_beta 92.647(6)
_cell_angle_gamma 107.389(5)
_cell_formula_units_Z 2
_cell_length_a 11.3016(16)
_cell_length_b 11.4641(16)
_cell_length_c 23.981(3)
_cell_measurement_reflns_used 11979
_cell_measurement_temperature 153(2)
_cell_measurement_theta_max 31.4919
_cell_measurement_theta_min 2.1842
_cell_volume 2878.3(7)
_computing_cell_refinement 'CrystalClear (Rigaku Inc., 2008)'
_computing_data_collection 'CrystalClear (Rigaku Inc., 2008)'
_computing_data_reduction 'CrystalClear (Rigaku Inc., 2008)'
_computing_structure_refinement 'SHELXL-97 (Sheldrick, 1997)'
_computing_structure_solution 'SHELXS-97 (Sheldrick, 1990)'
_diffrn_ambient_temperature 153(2)
_diffrn_detector_area_resol_mean 28.5714
_diffrn_measured_fraction_theta_full 0.981
_diffrn_measured_fraction_theta_max 0.981
_diffrn_measurement_device_type 'Saturn724+ (2x2 bin mode)'
_diffrn_measurement_method dtprofit.ref
_diffrn_radiation_monochromator graphite
_diffrn_radiation_source 'fine-focus sealed tube'
_diffrn_radiation_type MoK\a
_diffrn_radiation_wavelength 0.71073
_diffrn_reflns_av_R_equivalents 0.0420
_diffrn_reflns_av_sigmaI/netI 0.0610
_diffrn_reflns_limit_h_max 16
_diffrn_reflns_limit_h_min -16
_diffrn_reflns_limit_k_max 16
_diffrn_reflns_limit_k_min -16
_diffrn_reflns_limit_l_max 34
_diffrn_reflns_limit_l_min -35
_diffrn_reflns_number 43309
_diffrn_reflns_theta_full 31.50
_diffrn_reflns_theta_max 31.50
_diffrn_reflns_theta_min 2.23
_exptl_absorpt_coefficient_mu 1.767
_exptl_absorpt_correction_T_max 1.0000
_exptl_absorpt_correction_T_min 0.8836
_exptl_absorpt_correction_type multi-scan
_exptl_crystal_colour Yellow
_exptl_crystal_density_diffrn 1.482
_exptl_crystal_density_method 'not measured'
_exptl_crystal_description Platelet
_exptl_crystal_F_000 1310
_exptl_crystal_size_max 0.4100
_exptl_crystal_size_mid 0.3450
_exptl_crystal_size_min 0.045
_refine_diff_density_max 1.444
_refine_diff_density_min -2.477
_refine_diff_density_rms 0.122
_refine_ls_extinction_method none
_refine_ls_goodness_of_fit_ref 1.071
_refine_ls_hydrogen_treatment constr
_refine_ls_matrix_type full
_refine_ls_number_parameters 731
_refine_ls_number_reflns 18804
_refine_ls_number_restraints 0
_refine_ls_restrained_S_all 1.071
_refine_ls_R_factor_all 0.0568
_refine_ls_R_factor_gt 0.0510
_refine_ls_shift/su_max 0.001
_refine_ls_shift/su_mean 0.000
_refine_ls_structure_factor_coef Fsqd
_refine_ls_weighting_details 'calc w=1/[\s^2^(Fo^2^)+(0.0364P)^2^+3.6794P] where P=(Fo^2^+2Fc^2^)/3'
_refine_ls_weighting_scheme calc
_refine_ls_wR_factor_gt 0.1044
_refine_ls_wR_factor_ref 0.1084
_reflns_number_gt 17284
_reflns_number_total 18804
_reflns_threshold_expression >2sigma(I)
_cod_data_source_file c4dt00740a2.cif
_cod_data_source_block 1
_cod_depositor_comments
;
The following automatic conversions were performed:

'_exptl_absorpt_correction_type' value 'Multi-scan' changed to
'multi-scan' according to
/usr/data/users/saulius/crontab/automatic-downloads/rss-feeds/RSC/lib/dictionaries/cif_core.dic
dictionary named 'cif_core.dic' version 2.4.2 from 2011-04-26.

Automatic conversion script
Id: cif_fix_values 2281 2013-09-26 08:29:07Z andrius 

 Adding full bibliography for 7030401--7030404.cif.
;
_cod_original_cell_volume 2878.2(7)
_cod_database_code 7030401
_shelx_space_group_comment
;
The symmetry employed for this shelxl refinement is uniquely defined
by the following loop, which should always be used as a source of
symmetry information in preference to the above space-group names.
They are only intended as comments.
;

loop_
_symmetry_equiv_pos_as_xyz
'x, y, z'
'-x, -y, -z'

loop_
_atom_site_label
_atom_site_type_symbol
_atom_site_fract_x
_atom_site_fract_y
_atom_site_fract_z
_atom_site_U_iso_or_equiv
_atom_site_adp_type
_atom_site_occupancy
_atom_site_symmetry_multiplicity
_atom_site_calc_flag
_atom_site_refinement_flags
Dy1 Dy 0.325764(12) 0.735171(13) 0.281937(6) 0.01857(4) Uani 1 1 d .
Zn2 Zn 0.09908(3) 0.82946(3) 0.219547(15) 0.01942(7) Uani 1 1 d .
O5 O 0.26069(19) 0.9031(2) 0.27577(9) 0.0208(4) Uani 1 1 d .
O14 O 0.1777(2) 0.5425(2) 0.31296(10) 0.0246(4) Uani 1 1 d .
O10 O 0.3462(2) 0.5533(2) 0.22754(10) 0.0256(5) Uani 1 1 d .
O11 O 0.4792(2) 0.7007(2) 0.33690(10) 0.0254(4) Uani 1 1 d .
O7 O 0.1065(2) 0.9800(2) 0.18318(10) 0.0275(5) Uani 1 1 d .
O6 O 0.4828(2) 0.9618(2) 0.32689(10) 0.0262(5) Uani 1 1 d .
O13 O 0.1195(2) 0.6698(2) 0.24515(10) 0.0227(4) Uani 1 1 d .
O8 O 0.1672(2) 0.7577(2) 0.14741(10) 0.0305(5) Uani 1 1 d .
O9 O 0.4495(2) 0.7926(2) 0.21375(10) 0.0254(5) Uani 1 1 d .
O12 O 0.2889(2) 0.7945(2) 0.37759(10) 0.0262(5) Uani 1 1 d .
C4 C 0.0551(3) 0.4987(3) 0.28841(13) 0.0223(6) Uani 1 1 d .
N3 N 0.0198(2) 0.9207(3) 0.29282(11) 0.0236(5) Uani 1 1 d .
C14 C 0.2251(3) 1.0887(3) 0.33298(13) 0.0217(6) Uani 1 1 d .
C6 C 0.0278(3) 0.5695(3) 0.25128(13) 0.0211(5) Uani 1 1 d .
C20 C 0.2994(3) 1.0123(3) 0.31563(12) 0.0209(5) Uani 1 1 d .
C16 C 0.4039(4) 1.2465(3) 0.39567(15) 0.0300(7) Uani 1 1 d .
N4 N -0.0982(2) 0.7275(3) 0.19087(12) 0.0247(5) Uani 1 1 d .
C15 C 0.2794(3) 1.2043(3) 0.37309(14) 0.0271(6) Uani 1 1 d .
H15A H 0.2286 1.2554 0.3852 0.032 Uiso 1 1 calc R
C19 C 0.4227(3) 1.0504(3) 0.34317(13) 0.0232(6) Uani 1 1 d .
C28 C 0.1286(3) 0.9911(3) 0.13313(14) 0.0253(6) Uani 1 1 d .
C61 C 0.5699(3) 0.8211(3) 0.13756(14) 0.0234(6) Uani 1 1 d .
C30 C 0.1890(3) 0.7977(3) 0.10297(14) 0.0254(6) Uani 1 1 d .
C8 C -0.1824(3) 0.4240(3) 0.23155(15) 0.0282(7) Uani 1 1 d .
H8A H -0.2645 0.3986 0.2122 0.034 Uiso 1 1 calc R
C46 C 0.6324(3) 0.6957(3) 0.40591(13) 0.0223(6) Uani 1 1 d .
C60 C 0.4931(3) 0.7382(3) 0.17156(13) 0.0209(5) Uani 1 1 d .
C18 C 0.4759(3) 1.1656(3) 0.38149(14) 0.0281(7) Uani 1 1 d .
H18A H 0.5602 1.1899 0.3981 0.034 Uiso 1 1 calc R
C43 C 0.3294(3) 0.7769(3) 0.42385(13) 0.0241(6) Uani 1 1 d .
C12 C -0.1094(3) 0.9004(3) 0.26869(16) 0.0305(7) Uani 1 1 d .
H12A H -0.1084 0.9550 0.2416 0.037 Uiso 1 1 calc R
H12B H -0.1580 0.9238 0.3000 0.037 Uiso 1 1 calc R
C27 C 0.1026(3) 1.1008(3) 0.11570(14) 0.0267(6) Uani 1 1 d .
C13 C 0.0905(3) 1.0563(3) 0.30870(14) 0.0251(6) Uani 1 1 d .
H13A H 0.0476 1.0991 0.3374 0.030 Uiso 1 1 calc R
H13B H 0.0883 1.0905 0.2742 0.030 Uiso 1 1 calc R
C3 C -0.0343(3) 0.3928(3) 0.29689(14) 0.0250(6) Uani 1 1 d .
H3A H -0.0133 0.3460 0.3218 0.030 Uiso 1 1 calc R
C44 C 0.4393(3) 0.7460(3) 0.43344(14) 0.0271(6) Uani 1 1 d .
H44A H 0.4657 0.7455 0.4715 0.033 Uiso 1 1 calc R
C7 C -0.0923(3) 0.5296(3) 0.22170(14) 0.0234(6) Uani 1 1 d .
C42 C 0.2538(3) 0.7920(4) 0.47311(14) 0.0285(7) Uani 1 1 d .
C51 C 0.6802(3) 0.6221(3) 0.36461(15) 0.0282(7) Uani 1 1 d .
H51A H 0.6363 0.5869 0.3271 0.034 Uiso 1 1 calc R
C45 C 0.5115(3) 0.7162(3) 0.39020(14) 0.0232(6) Uani 1 1 d .
C58 C 0.4136(3) 0.5252(3) 0.18930(13) 0.0230(6) Uani 1 1 d .
C36 C 0.2360(3) 0.5991(3) 0.06503(16) 0.0334(7) Uani 1 1 d .
H36A H 0.2143 0.5767 0.1000 0.040 Uiso 1 1 calc R
C59 C 0.4807(3) 0.6095(3) 0.15841(14) 0.0253(6) Uani 1 1 d .
H59A H 0.5196 0.5779 0.1270 0.030 Uiso 1 1 calc R
C2 C -0.1550(3) 0.3554(3) 0.26880(16) 0.0292(7) Uani 1 1 d .
C31 C 0.2310(3) 0.7135(3) 0.05604(14) 0.0277(6) Uani 1 1 d .
C57 C 0.4217(3) 0.3946(3) 0.17921(15) 0.0274(6) Uani 1 1 d .
C29 C 0.1720(3) 0.9091(3) 0.09357(14) 0.0278(6) Uani 1 1 d .
H29A H 0.1912 0.9300 0.0581 0.033 Uiso 1 1 calc R
C5 C 0.2195(3) 0.4616(4) 0.34140(17) 0.0347(8) Uani 1 1 d .
H5A H 0.1768 0.4538 0.3757 0.052 Uiso 1 1 calc R
H5B H 0.3098 0.4973 0.3526 0.052 Uiso 1 1 calc R
H5C H 0.2004 0.3784 0.3153 0.052 Uiso 1 1 calc R
C10 C -0.1341(3) 0.7646(3) 0.13845(15) 0.0308(7) Uani 1 1 d .
H10A H -0.2224 0.7193 0.1248 0.046 Uiso 1 1 calc R
H10B H -0.0829 0.7436 0.1084 0.046 Uiso 1 1 calc R
H10C H -0.1208 0.8554 0.1475 0.046 Uiso 1 1 calc R
C41 C 0.2286(3) 0.7049(4) 0.50703(15) 0.0363(8) Uani 1 1 d .
H41A H 0.2620 0.6370 0.4998 0.044 Uiso 1 1 calc R
C11 C -0.1713(3) 0.7636(3) 0.23743(15) 0.0297(7) Uani 1 1 d .
H11A H -0.1764 0.7091 0.2648 0.036 Uiso 1 1 calc R
H11B H -0.2573 0.7516 0.2210 0.036 Uiso 1 1 calc R
C9 C -0.1220(3) 0.5893(3) 0.17457(14) 0.0271(6) Uani 1 1 d .
H9A H -0.0723 0.5708 0.1429 0.033 Uiso 1 1 calc R
H9B H -0.2112 0.5482 0.1594 0.033 Uiso 1 1 calc R
C34 C 0.3040(4) 0.5478(4) -0.02757(18) 0.0439(10) Uani 1 1 d .
H34A H 0.3292 0.4917 -0.0560 0.053 Uiso 1 1 calc R
C21 C 0.6055(3) 0.9891(3) 0.35471(18) 0.0344(8) Uani 1 1 d .
H21A H 0.6443 1.0804 0.3676 0.052 Uiso 1 1 calc R
H21B H 0.6556 0.9542 0.3277 0.052 Uiso 1 1 calc R
H21C H 0.6007 0.9514 0.3880 0.052 Uiso 1 1 calc R
C62 C 0.5800(3) 0.7793(4) 0.07957(15) 0.0315(7) Uani 1 1 d .
H62A H 0.5329 0.6961 0.0595 0.038 Uiso 1 1 calc R
C25 C 0.0626(4) 1.2099(4) 0.04436(17) 0.0411(9) Uani 1 1 d .
H25A H 0.0561 1.2146 0.0053 0.049 Uiso 1 1 calc R
C22 C 0.0797(4) 1.1933(4) 0.15723(17) 0.0406(9) Uani 1 1 d .
H22A H 0.0848 1.1884 0.1963 0.049 Uiso 1 1 calc R
C63 C 0.6587(4) 0.8589(4) 0.05097(17) 0.0407(9) Uani 1 1 d .
H63A H 0.6651 0.8298 0.0114 0.049 Uiso 1 1 calc R
C37 C 0.2060(3) 0.8917(4) 0.48413(16) 0.0370(8) Uani 1 1 d .
H37A H 0.2217 0.9507 0.4607 0.044 Uiso 1 1 calc R
C24 C 0.0393(4) 1.3002(4) 0.08621(19) 0.0417(9) Uani 1 1 d .
H24A H 0.0165 1.3671 0.0762 0.050 Uiso 1 1 calc R
C26 C 0.0956(4) 1.1117(4) 0.05907(16) 0.0359(8) Uani 1 1 d .
H26A H 0.1137 1.0513 0.0300 0.043 Uiso 1 1 calc R
C17 C 0.4630(4) 1.3772(3) 0.43370(17) 0.0397(9) Uani 1 1 d .
H17A H 0.3997 1.4199 0.4396 0.060 Uiso 1 1 calc R
H17B H 0.5302 1.4253 0.4152 0.060 Uiso 1 1 calc R
H17C H 0.4973 1.3710 0.4709 0.060 Uiso 1 1 calc R
C52 C 0.4075(4) 0.3356(4) 0.22478(18) 0.0371(8) Uani 1 1 d .
H52A H 0.3924 0.3787 0.2608 0.045 Uiso 1 1 calc R
C50 C 0.7915(3) 0.6000(4) 0.37775(17) 0.0348(8) Uani 1 1 d .
H50A H 0.8230 0.5492 0.3496 0.042 Uiso 1 1 calc R
C33 C 0.2986(5) 0.6611(5) -0.03721(18) 0.0508(11) Uani 1 1 d .
H33A H 0.3193 0.6823 -0.0725 0.061 Uiso 1 1 calc R
C65 C 0.7160(4) 1.0240(4) 0.13664(19) 0.0409(9) Uani 1 1 d .
H65A H 0.7623 1.1077 0.1562 0.049 Uiso 1 1 calc R
C49 C 0.8559(3) 0.6522(4) 0.43205(18) 0.0413(9) Uani 1 1 d .
H49A H 0.9319 0.6373 0.4412 0.050 Uiso 1 1 calc R
C56 C 0.4438(4) 0.3296(3) 0.12723(17) 0.0362(8) Uani 1 1 d .
H56A H 0.4552 0.3684 0.0957 0.043 Uiso 1 1 calc R
C35 C 0.2726(4) 0.5171(4) 0.02324(19) 0.0418(9) Uani 1 1 d .
H35A H 0.2759 0.4393 0.0299 0.050 Uiso 1 1 calc R
C23 C 0.0495(5) 1.2928(4) 0.14288(19) 0.0475(11) Uani 1 1 d .
H23A H 0.0357 1.3560 0.1721 0.057 Uiso 1 1 calc R
C38 C 0.1348(4) 0.9052(5) 0.52970(18) 0.0498(12) Uani 1 1 d .
H38A H 0.1040 0.9748 0.5380 0.060 Uiso 1 1 calc R
C47 C 0.6990(3) 0.7480(4) 0.46022(16) 0.0325(7) Uani 1 1 d .
H47A H 0.6681 0.7989 0.4886 0.039 Uiso 1 1 calc R
C54 C 0.4359(4) 0.1515(4) 0.1665(2) 0.0449(10) Uani 1 1 d .
H54A H 0.4409 0.0688 0.1621 0.054 Uiso 1 1 calc R
C40 C 0.1546(4) 0.7167(5) 0.55159(17) 0.0483(11) Uani 1 1 d .
H40A H 0.1357 0.6560 0.5741 0.058 Uiso 1 1 calc R
C66 C 0.6361(3) 0.9452(3) 0.16530(17) 0.0324(7) Uani 1 1 d .
H66A H 0.6266 0.9763 0.2042 0.039 Uiso 1 1 calc R
C64 C 0.7278(4) 0.9800(4) 0.07945(19) 0.0427(10) Uani 1 1 d .
H64A H 0.7833 1.0330 0.0599 0.051 Uiso 1 1 calc R
C1 C -0.2547(4) 0.2441(4) 0.28044(19) 0.0412(9) Uani 1 1 d .
H1A H -0.3332 0.2302 0.2570 0.062 Uiso 1 1 calc R
H1B H -0.2668 0.2612 0.3212 0.062 Uiso 1 1 calc R
H1C H -0.2285 0.1688 0.2706 0.062 Uiso 1 1 calc R
C39 C 0.1091(4) 0.8174(5) 0.56260(17) 0.0540(13) Uani 1 1 d .
H39A H 0.0596 0.8263 0.5932 0.065 Uiso 1 1 calc R
C32 C 0.2632(4) 0.7438(4) 0.00449(17) 0.0427(9) Uani 1 1 d .
H32A H 0.2609 0.8219 -0.0023 0.051 Uiso 1 1 calc R
C55 C 0.4496(4) 0.2075(4) 0.1208(2) 0.0471(10) Uani 1 1 d .
H55A H 0.4629 0.1630 0.0847 0.057 Uiso 1 1 calc R
C48 C 0.8100(4) 0.7264(5) 0.47324(18) 0.0439(10) Uani 1 1 d .
H48A H 0.8549 0.7624 0.5105 0.053 Uiso 1 1 calc R
C53 C 0.4151(4) 0.2151(4) 0.2185(2) 0.0466(11) Uani 1 1 d .
H53A H 0.4059 0.1766 0.2501 0.056 Uiso 1 1 calc R
C67 C 0.0211(3) 0.8662(3) 0.34350(14) 0.0271(6) Uani 1 1 d .
H67A H -0.0155 0.9101 0.3741 0.041 Uiso 1 1 calc R
H67B H 0.1074 0.8759 0.3571 0.041 Uiso 1 1 calc R
H67C H -0.0276 0.7767 0.3328 0.041 Uiso 1 1 calc R

loop_
_atom_site_aniso_label
_atom_site_aniso_U_11
_atom_site_aniso_U_22
_atom_site_aniso_U_33
_atom_site_aniso_U_23
_atom_site_aniso_U_13
_atom_site_aniso_U_12
Dy1 0.01919(6) 0.02129(7) 0.01893(7) 0.00727(5) 0.00584(4) 0.00954(5)
Zn2 0.02312(16) 0.02123(16) 0.01754(16) 0.00665(13) 0.00425(12) 0.01066(13)
O5 0.0224(9) 0.0209(10) 0.0198(10) 0.0034(8) 0.0025(8) 0.0088(8)
O14 0.0249(10) 0.0250(11) 0.0307(12) 0.0167(9) 0.0059(9) 0.0104(9)
O10 0.0284(11) 0.0218(10) 0.0289(12) 0.0064(9) 0.0110(9) 0.0100(9)
O11 0.0255(10) 0.0312(12) 0.0228(11) 0.0081(9) 0.0060(8) 0.0123(9)
O7 0.0382(12) 0.0266(11) 0.0214(11) 0.0091(9) 0.0060(9) 0.0132(10)
O6 0.0219(10) 0.0281(11) 0.0284(12) 0.0047(9) 0.0021(8) 0.0092(9)
O13 0.0222(10) 0.0214(10) 0.0279(11) 0.0122(9) 0.0044(8) 0.0072(8)
O8 0.0437(14) 0.0332(13) 0.0245(12) 0.0114(10) 0.0141(10) 0.0218(11)
O9 0.0291(11) 0.0248(11) 0.0270(11) 0.0090(9) 0.0105(9) 0.0124(9)
O12 0.0291(11) 0.0357(12) 0.0219(11) 0.0095(9) 0.0093(9) 0.0196(10)
C4 0.0226(13) 0.0221(14) 0.0239(14) 0.0069(11) 0.0068(11) 0.0082(11)
N3 0.0244(12) 0.0288(13) 0.0227(13) 0.0093(11) 0.0068(9) 0.0131(10)
C14 0.0299(14) 0.0192(13) 0.0198(13) 0.0070(11) 0.0055(11) 0.0111(11)
C6 0.0206(12) 0.0209(13) 0.0230(14) 0.0066(11) 0.0053(10) 0.0073(10)
C20 0.0287(14) 0.0189(13) 0.0169(13) 0.0050(10) 0.0067(10) 0.0090(11)
C16 0.0460(19) 0.0196(14) 0.0239(15) 0.0078(12) 0.0026(13) 0.0078(13)
N4 0.0252(12) 0.0258(13) 0.0247(13) 0.0072(11) 0.0016(10) 0.0099(10)
C15 0.0415(18) 0.0230(15) 0.0213(14) 0.0081(12) 0.0050(12) 0.0149(13)
C19 0.0272(14) 0.0219(14) 0.0213(14) 0.0072(11) 0.0057(11) 0.0069(11)
C28 0.0281(14) 0.0245(15) 0.0248(15) 0.0079(12) 0.0047(11) 0.0089(12)
C61 0.0246(13) 0.0294(15) 0.0251(15) 0.0139(12) 0.0099(11) 0.0153(12)
C30 0.0265(14) 0.0286(16) 0.0245(15) 0.0081(13) 0.0066(11) 0.0118(12)
C8 0.0257(14) 0.0254(15) 0.0305(17) 0.0054(13) 0.0029(12) 0.0044(12)
C46 0.0179(12) 0.0274(15) 0.0251(15) 0.0109(12) 0.0060(10) 0.0085(11)
C60 0.0200(12) 0.0273(14) 0.0198(13) 0.0091(11) 0.0062(10) 0.0109(11)
C18 0.0318(16) 0.0252(15) 0.0243(15) 0.0084(12) 0.0012(12) 0.0031(12)
C43 0.0254(14) 0.0289(15) 0.0192(14) 0.0054(12) 0.0061(11) 0.0101(12)
C12 0.0271(15) 0.0392(19) 0.0328(18) 0.0103(15) 0.0083(13) 0.0196(14)
C27 0.0287(15) 0.0261(15) 0.0269(16) 0.0083(13) 0.0060(12) 0.0090(12)
C13 0.0324(15) 0.0255(15) 0.0222(14) 0.0046(12) 0.0058(12) 0.0164(12)
C3 0.0294(15) 0.0205(14) 0.0274(15) 0.0106(12) 0.0084(12) 0.0071(12)
C44 0.0245(14) 0.0391(18) 0.0236(15) 0.0123(14) 0.0072(11) 0.0145(13)
C7 0.0243(13) 0.0221(14) 0.0242(15) 0.0070(12) 0.0025(11) 0.0070(11)
C42 0.0226(13) 0.0437(19) 0.0192(14) 0.0034(13) 0.0047(11) 0.0129(13)
C51 0.0249(14) 0.0344(17) 0.0281(16) 0.0091(14) 0.0068(12) 0.0118(13)
C45 0.0206(12) 0.0258(14) 0.0263(15) 0.0114(12) 0.0036(11) 0.0082(11)
C58 0.0231(13) 0.0241(14) 0.0227(14) 0.0055(12) 0.0034(11) 0.0085(11)
C36 0.0385(18) 0.0311(17) 0.0339(19) 0.0068(15) 0.0102(14) 0.0155(15)
C59 0.0295(15) 0.0267(15) 0.0232(15) 0.0073(12) 0.0094(12) 0.0119(12)
C2 0.0289(15) 0.0216(14) 0.0346(18) 0.0062(13) 0.0073(13) 0.0040(12)
C31 0.0303(15) 0.0312(17) 0.0242(15) 0.0055(13) 0.0058(12) 0.0137(13)
C57 0.0266(14) 0.0218(14) 0.0360(18) 0.0084(13) 0.0062(13) 0.0095(12)
C29 0.0364(17) 0.0282(16) 0.0240(15) 0.0089(13) 0.0085(12) 0.0149(13)
C5 0.0333(17) 0.0367(19) 0.045(2) 0.0267(17) 0.0039(15) 0.0150(15)
C10 0.0307(16) 0.0337(17) 0.0318(18) 0.0124(14) -0.0012(13) 0.0131(14)
C41 0.0277(16) 0.056(2) 0.0246(16) 0.0107(16) 0.0073(13) 0.0113(16)
C11 0.0242(14) 0.0371(18) 0.0310(17) 0.0116(14) 0.0062(12) 0.0117(13)
C9 0.0275(14) 0.0259(15) 0.0262(16) 0.0075(12) -0.0032(12) 0.0058(12)
C34 0.050(2) 0.046(2) 0.035(2) -0.0042(18) 0.0093(17) 0.0234(19)
C21 0.0227(14) 0.0334(18) 0.050(2) 0.0194(17) 0.0036(14) 0.0063(13)
C62 0.0307(16) 0.0415(19) 0.0260(16) 0.0123(15) 0.0061(13) 0.0132(14)
C25 0.061(3) 0.037(2) 0.0305(19) 0.0156(16) 0.0034(17) 0.0184(19)
C22 0.066(3) 0.036(2) 0.0296(19) 0.0096(16) 0.0129(18) 0.0284(19)
C63 0.046(2) 0.058(3) 0.0291(18) 0.0240(18) 0.0150(16) 0.0209(19)
C37 0.0336(17) 0.049(2) 0.0282(18) -0.0013(16) 0.0038(14) 0.0193(16)
C24 0.052(2) 0.0297(18) 0.050(2) 0.0183(18) 0.0061(19) 0.0165(17)
C26 0.052(2) 0.0337(18) 0.0287(18) 0.0118(15) 0.0095(15) 0.0189(17)
C17 0.057(2) 0.0228(16) 0.035(2) 0.0062(15) -0.0033(17) 0.0074(16)
C52 0.042(2) 0.0323(18) 0.047(2) 0.0204(17) 0.0188(17) 0.0171(16)
C50 0.0311(17) 0.040(2) 0.041(2) 0.0132(17) 0.0125(15) 0.0191(15)
C33 0.072(3) 0.068(3) 0.0252(19) 0.010(2) 0.0166(19) 0.040(3)
C65 0.043(2) 0.0319(19) 0.055(3) 0.0217(18) 0.0234(18) 0.0115(16)
C49 0.0273(16) 0.063(3) 0.046(2) 0.025(2) 0.0080(15) 0.0239(17)
C56 0.050(2) 0.0281(17) 0.0349(19) 0.0067(15) 0.0085(16) 0.0191(16)
C35 0.051(2) 0.0314(19) 0.044(2) 0.0023(17) 0.0098(18) 0.0185(17)
C23 0.080(3) 0.036(2) 0.039(2) 0.0104(18) 0.014(2) 0.035(2)
C38 0.037(2) 0.071(3) 0.037(2) -0.013(2) 0.0014(16) 0.029(2)
C47 0.0274(15) 0.043(2) 0.0292(17) 0.0063(15) 0.0046(13) 0.0151(14)
C54 0.0347(19) 0.0281(18) 0.076(3) 0.015(2) 0.0028(19) 0.0138(15)
C40 0.0349(19) 0.081(3) 0.0268(19) 0.016(2) 0.0115(15) 0.012(2)
C66 0.0355(17) 0.0298(17) 0.040(2) 0.0149(15) 0.0170(15) 0.0153(14)
C64 0.045(2) 0.050(2) 0.049(2) 0.034(2) 0.0243(18) 0.0209(19)
C1 0.0377(19) 0.0318(18) 0.047(2) 0.0142(17) 0.0082(17) -0.0034(15)
C39 0.0279(17) 0.102(4) 0.0238(18) -0.002(2) 0.0086(14) 0.019(2)
C32 0.062(3) 0.050(2) 0.0296(19) 0.0129(18) 0.0153(18) 0.033(2)
C55 0.061(3) 0.032(2) 0.052(3) 0.0018(19) 0.009(2) 0.0248(19)
C48 0.0294(17) 0.071(3) 0.0320(19) 0.010(2) -0.0002(14) 0.0197(19)
C53 0.046(2) 0.037(2) 0.073(3) 0.031(2) 0.021(2) 0.0215(18)
C67 0.0297(15) 0.0346(17) 0.0212(14) 0.0098(13) 0.0094(12) 0.0132(13)

loop_
_atom_type_symbol
_atom_type_description
_atom_type_scat_dispersion_real
_atom_type_scat_dispersion_imag
_atom_type_scat_source
C C 0.0033 0.0016 'International Tables Vol C Tables 4.2.6.8 and 6.1.1.4'
H H 0.0000 0.0000 'International Tables Vol C Tables 4.2.6.8 and 6.1.1.4'
N N 0.0061 0.0033 'International Tables Vol C Tables 4.2.6.8 and 6.1.1.4'
O O 0.0106 0.0060 'International Tables Vol C Tables 4.2.6.8 and 6.1.1.4'
Zn Zn 0.2839 1.4301 'International Tables Vol C Tables 4.2.6.8 and 6.1.1.4'
Dy Dy -0.1892 4.4098 'International Tables Vol C Tables 4.2.6.8 and 6.1.1.4'

loop_
_geom_angle_atom_site_label_1
_geom_angle_atom_site_label_2
_geom_angle_atom_site_label_3
_geom_angle
O9 Dy1 O5 84.91(8)
O9 Dy1 O13 110.10(8)
O5 Dy1 O13 69.14(7)
O9 Dy1 O10 73.63(8)
O5 Dy1 O10 142.45(8)
O13 Dy1 O10 89.48(8)
O9 Dy1 O11 94.83(8)
O5 Dy1 O11 136.23(8)
O13 Dy1 O11 147.23(8)
O10 Dy1 O11 77.17(8)
O9 Dy1 O12 144.64(8)
O5 Dy1 O12 81.08(8)
O13 Dy1 O12 94.93(8)
O10 Dy1 O12 132.94(8)
O11 Dy1 O12 74.19(8)
O9 Dy1 O14 143.79(8)
O5 Dy1 O14 120.26(7)
O13 Dy1 O14 63.17(7)
O10 Dy1 O14 70.86(8)
O11 Dy1 O14 84.12(7)
O12 Dy1 O14 69.76(8)
O9 Dy1 O6 72.48(8)
O5 Dy1 O6 62.52(7)
O13 Dy1 O6 131.24(7)
O10 Dy1 O6 133.98(8)
O11 Dy1 O6 75.65(8)
O12 Dy1 O6 72.25(8)
O14 Dy1 O6 140.54(7)
O9 Dy1 Zn2 89.17(6)
O5 Dy1 Zn2 35.04(5)
O13 Dy1 Zn2 36.68(5)
O10 Dy1 Zn2 112.72(6)
O11 Dy1 Zn2 170.06(6)
O12 Dy1 Zn2 97.36(5)
O14 Dy1 Zn2 98.00(5)
O6 Dy1 Zn2 96.99(5)
O8 Zn2 O5 99.95(10)
O8 Zn2 O7 86.04(9)
O5 Zn2 O7 100.76(9)
O8 Zn2 O13 82.89(9)
O5 Zn2 O13 76.88(8)
O7 Zn2 O13 168.06(9)
O8 Zn2 N4 97.03(11)
O5 Zn2 N4 156.83(9)
O7 Zn2 N4 96.02(10)
O13 Zn2 N4 89.77(9)
O8 Zn2 N3 173.99(10)
O5 Zn2 N3 82.86(9)
O7 Zn2 N3 88.22(10)
O13 Zn2 N3 102.97(9)
N4 Zn2 N3 81.80(10)
O8 Zn2 Dy1 80.45(7)
O5 Zn2 Dy1 39.61(6)
O7 Zn2 Dy1 133.08(7)
O13 Zn2 Dy1 40.25(6)
N4 Zn2 Dy1 130.01(7)
N3 Zn2 Dy1 104.84(7)
C20 O5 Zn2 128.41(19)
C20 O5 Dy1 122.69(18)
Zn2 O5 Dy1 105.35(9)
C4 O14 C5 116.8(2)
C4 O14 Dy1 116.88(17)
C5 O14 Dy1 124.41(19)
C58 O10 Dy1 136.2(2)
C45 O11 Dy1 136.6(2)
C28 O7 Zn2 128.6(2)
C19 O6 C21 116.9(3)
C19 O6 Dy1 112.58(18)
C21 O6 Dy1 125.6(2)
C6 O13 Zn2 126.85(19)
C6 O13 Dy1 128.19(18)
Zn2 O13 Dy1 103.07(9)
C30 O8 Zn2 130.2(2)
C60 O9 Dy1 137.2(2)
C43 O12 Dy1 132.9(2)
O14 C4 C3 124.8(3)
O14 C4 C6 113.6(3)
C3 C4 C6 121.6(3)
C12 N3 C13 110.3(3)
C12 N3 C67 111.1(3)
C13 N3 C67 110.0(3)
C12 N3 Zn2 103.3(2)
C13 N3 Zn2 108.43(19)
C67 N3 Zn2 113.53(19)
C20 C14 C15 118.8(3)
C20 C14 C13 123.3(3)
C15 C14 C13 117.8(3)
O13 C6 C7 123.6(3)
O13 C6 C4 117.9(3)
C7 C6 C4 118.4(3)
O5 C20 C14 124.6(3)
O5 C20 C19 117.3(3)
C14 C20 C19 118.0(3)
C15 C16 C18 118.4(3)
C15 C16 C17 121.4(3)
C18 C16 C17 120.2(3)
C11 N4 C10 110.1(3)
C11 N4 C9 111.9(3)
C10 N4 C9 106.8(3)
C11 N4 Zn2 108.0(2)
C10 N4 Zn2 108.4(2)
C9 N4 Zn2 111.56(19)
C16 C15 C14 122.7(3)
C18 C19 O6 124.7(3)
C18 C19 C20 122.4(3)
O6 C19 C20 112.9(3)
O7 C28 C29 125.1(3)
O7 C28 C27 115.7(3)
C29 C28 C27 119.2(3)
C62 C61 C66 118.7(3)
C62 C61 C60 122.8(3)
C66 C61 C60 118.5(3)
O8 C30 C29 125.1(3)
O8 C30 C31 115.2(3)
C29 C30 C31 119.7(3)
C2 C8 C7 121.8(3)
C47 C46 C51 118.8(3)
C47 C46 C45 122.1(3)
C51 C46 C45 119.0(3)
O9 C60 C59 124.2(3)
O9 C60 C61 116.2(3)
C59 C60 C61 119.4(3)
C19 C18 C16 119.3(3)
O12 C43 C44 126.0(3)
O12 C43 C42 116.3(3)
C44 C43 C42 117.7(3)
N3 C12 C11 110.6(3)
C22 C27 C26 117.8(3)
C22 C27 C28 119.2(3)
C26 C27 C28 123.0(3)
N3 C13 C14 115.2(3)
C4 C3 C2 120.0(3)
C45 C44 C43 123.9(3)
C6 C7 C8 119.3(3)
C6 C7 C9 120.9(3)
C8 C7 C9 119.4(3)
C37 C42 C41 119.6(3)
C37 C42 C43 119.9(3)
C41 C42 C43 120.5(3)
C50 C51 C46 120.7(3)
O11 C45 C44 123.9(3)
O11 C45 C46 116.6(3)
C44 C45 C46 119.4(3)
O10 C58 C59 123.9(3)
O10 C58 C57 115.9(3)
C59 C58 C57 120.3(3)
C35 C36 C31 120.5(4)
C60 C59 C58 123.3(3)
C8 C2 C3 118.8(3)
C8 C2 C1 121.0(3)
C3 C2 C1 120.1(3)
C32 C31 C36 118.6(3)
C32 C31 C30 123.5(3)
C36 C31 C30 117.9(3)
C56 C57 C52 118.2(3)
C56 C57 C58 123.6(3)
C52 C57 C58 118.2(3)
C28 C29 C30 124.4(3)
C42 C41 C40 120.4(4)
N4 C11 C12 109.8(3)
N4 C9 C7 116.4(3)
C35 C34 C33 119.6(4)
C63 C62 C61 120.2(4)
C24 C25 C26 120.2(4)
C23 C22 C27 121.3(4)
C64 C63 C62 120.6(4)
C42 C37 C38 119.9(4)
C25 C24 C23 119.5(4)
C27 C26 C25 121.0(4)
C53 C52 C57 121.1(4)
C49 C50 C51 119.6(3)
C34 C33 C32 120.3(4)
C64 C65 C66 119.8(4)
C50 C49 C48 120.3(3)
C57 C56 C55 120.5(4)
C34 C35 C36 120.5(4)
C24 C23 C22 120.1(4)
C39 C38 C37 120.0(4)
C48 C47 C46 120.5(3)
C55 C54 C53 120.0(4)
C39 C40 C41 119.4(4)
C65 C66 C61 120.8(4)
C63 C64 C65 119.8(3)
C38 C39 C40 120.7(4)
C33 C32 C31 120.6(4)
C54 C55 C56 120.2(4)
C47 C48 C49 120.1(4)
C54 C53 C52 119.9(4)

loop_
_geom_bond_atom_site_label_1
_geom_bond_atom_site_label_2
_geom_bond_distance
Dy1 O9 2.276(2)
Dy1 O5 2.286(2)
Dy1 O13 2.293(2)
Dy1 O10 2.296(2)
Dy1 O11 2.306(2)
Dy1 O12 2.345(2)
Dy1 O14 2.614(2)
Dy1 O6 2.636(2)
Dy1 Zn2 3.4575(5)
Zn2 O8 2.041(2)
Zn2 O5 2.058(2)
Zn2 O7 2.074(2)
Zn2 O13 2.120(2)
Zn2 N4 2.185(3)
Zn2 N3 2.217(3)
O5 C20 1.342(4)
O14 C4 1.379(4)
O14 C5 1.431(4)
O10 C58 1.269(4)
O11 C45 1.273(4)
O7 C28 1.262(4)
O6 C19 1.384(4)
O6 C21 1.426(4)
O13 C6 1.338(3)
O8 C30 1.253(4)
O9 C60 1.272(4)
O12 C43 1.259(4)
C4 C3 1.388(4)
C4 C6 1.405(4)
N3 C12 1.477(4)
N3 C13 1.477(4)
N3 C67 1.480(4)
C14 C20 1.401(4)
C14 C15 1.407(4)
C14 C13 1.510(4)
C6 C7 1.400(4)
C20 C19 1.414(4)
C16 C15 1.386(5)
C16 C18 1.408(5)
C16 C17 1.513(5)
N4 C11 1.481(4)
N4 C10 1.486(4)
N4 C9 1.487(4)
C19 C18 1.383(4)
C28 C29 1.403(5)
C28 C27 1.507(5)
C61 C62 1.394(5)
C61 C66 1.395(5)
C61 C60 1.490(4)
C30 C29 1.408(5)
C30 C31 1.513(5)
C8 C2 1.389(5)
C8 C7 1.402(4)
C46 C47 1.390(5)
C46 C51 1.398(5)
C46 C45 1.499(4)
C60 C59 1.404(4)
C43 C44 1.411(4)
C43 C42 1.500(4)
C12 C11 1.521(5)
C27 C22 1.388(5)
C27 C26 1.391(5)
C3 C2 1.393(5)
C44 C45 1.398(4)
C7 C9 1.512(4)
C42 C37 1.387(5)
C42 C41 1.391(5)
C51 C50 1.390(5)
C58 C59 1.405(4)
C58 C57 1.497(4)
C36 C35 1.389(5)
C36 C31 1.390(5)
C2 C1 1.515(5)
C31 C32 1.389(5)
C57 C56 1.386(5)
C57 C52 1.393(5)
C41 C40 1.396(5)
C34 C35 1.371(6)
C34 C33 1.384(6)
C62 C63 1.390(5)
C25 C24 1.377(6)
C25 C26 1.392(5)
C22 C23 1.387(5)
C63 C64 1.380(6)
C37 C38 1.397(5)
C24 C23 1.381(6)
C52 C53 1.386(5)
C50 C49 1.381(6)
C33 C32 1.387(6)
C65 C64 1.385(6)
C65 C66 1.391(5)
C49 C48 1.387(6)
C56 C55 1.397(5)
C38 C39 1.379(7)
C47 C48 1.383(5)
C54 C55 1.374(6)
C54 C53 1.375(7)
C40 C39 1.380(7)
